data_4085310
loop_
_publ_author_name
'Serrano, J. Luis'
'P\'erez, Jos\'e'
'Garc\'ia, Luis'
'S\'anchez, Gregorio'
'Garc\'ia, Joaqu\'in'
'Lozano, Pedro'
'Zende, Vidya'
'Kapdi, Anant'

_publ_section_title
;
 N-Heterocyclic-Carbene Complexes Readily Prepared from
 Di-\m-hydroxopalladacycles Catalyze the Suzuki Arylation of
 9-Bromophenanthrene
;
_journal_issue 2
_journal_name_full Organometallics
_journal_page_first 522
_journal_paper_doi 10.1021/om501160n
_journal_volume 34
_journal_year 2015
_chemical_formula_moiety 'C27 H26 N4 O4 Pd S'
_chemical_formula_sum 'C27 H26 N4 O4 Pd S'
_chemical_formula_weight 608.98
_chemical_name_systematic
;
 ?
;
_space_group_IT_number 14
_symmetry_cell_setting monoclinic
_symmetry_space_group_name_Hall '-P 2yn'
_symmetry_space_group_name_H-M 'P 1 21/n 1'
_atom_sites_solution_hydrogens geom
_atom_sites_solution_primary direct
_atom_sites_solution_secondary difmap
_audit_creation_method SHELXL-97
_cell_angle_alpha 90.00
_cell_angle_beta 100.850(2)
_cell_angle_gamma 90.00
_cell_formula_units_Z 4
_cell_length_a 8.1278(4)
_cell_length_b 18.9910(9)
_cell_length_c 17.1607(8)
_cell_measurement_temperature 100(2)
_cell_volume 2601.5(2)
_computing_structure_refinement 'SHELXL-97 (Sheldrick, 1997)'
_diffrn_ambient_temperature 100(2)
_diffrn_measured_fraction_theta_full 0.000
_diffrn_measured_fraction_theta_max 0.998
_diffrn_radiation_monochromator graphite
_diffrn_radiation_source 'fine-focus sealed tube'
_diffrn_radiation_type MoK\a
_diffrn_radiation_wavelength 0.71073
_diffrn_reflns_av_R_equivalents 0.0399
_diffrn_reflns_av_sigmaI/netI 0.0208
_diffrn_reflns_limit_h_max 11
_diffrn_reflns_limit_h_min -11
_diffrn_reflns_limit_k_max 27
_diffrn_reflns_limit_k_min -27
_diffrn_reflns_limit_l_max 24
_diffrn_reflns_limit_l_min -24
_diffrn_reflns_number 84608
_diffrn_reflns_theta_full 0.50
_diffrn_reflns_theta_max 30.59
_diffrn_reflns_theta_min 2.14
_exptl_absorpt_coefficient_mu 0.834
_exptl_absorpt_correction_T_max 0.9065
_exptl_absorpt_correction_T_min 0.8509
_exptl_absorpt_correction_type multi-scan
_exptl_absorpt_process_details SADABS
_exptl_crystal_colour colourless
_exptl_crystal_density_diffrn 1.555
_exptl_crystal_density_method 'not measured'
_exptl_crystal_description block
_exptl_crystal_F_000 1240
_exptl_crystal_size_max 0.20
_exptl_crystal_size_mid 0.14
_exptl_crystal_size_min 0.12
_refine_diff_density_max 0.671
_refine_diff_density_min -0.605
_refine_diff_density_rms 0.078
_refine_ls_extinction_method none
_refine_ls_goodness_of_fit_ref 0.951
_refine_ls_hydrogen_treatment constr
_refine_ls_matrix_type full
_refine_ls_number_parameters 334
_refine_ls_number_reflns 7996
_refine_ls_number_restraints 0
_refine_ls_restrained_S_all 0.951
_refine_ls_R_factor_all 0.0331
_refine_ls_R_factor_gt 0.0248
_refine_ls_shift/su_max 0.004
_refine_ls_shift/su_mean 0.000
_refine_ls_structure_factor_coef Fsqd
_refine_ls_weighting_details 'calc w=1/[\s^2^(Fo^2^)+(0.0321P)^2^+2.7030P] where P=(Fo^2^+2Fc^2^)/3'
_refine_ls_weighting_scheme calc
_refine_ls_wR_factor_gt 0.0596
_refine_ls_wR_factor_ref 0.0632
_reflns_number_gt 6881
_reflns_number_total 7996
_reflns_threshold_expression >2sigma(I)
_cod_data_source_file om501160n_si_002.cif
_cod_data_source_block Id
_cod_depositor_comments 'Adding full bibliography for 4085310--4085313.cif.'
_cod_original_sg_symbol_H-M P21/n
_cod_database_code 4085310

loop_
_symmetry_equiv_pos_as_xyz
'x, y, z'
'-x+1/2, y+1/2, -z+1/2'
'-x, -y, -z'
'x-1/2, -y-1/2, z-1/2'

loop_
_atom_site_label
_atom_site_type_symbol
_atom_site_fract_x
_atom_site_fract_y
_atom_site_fract_z
_atom_site_U_iso_or_equiv
_atom_site_adp_type
_atom_site_occupancy
_atom_site_symmetry_multiplicity
_atom_site_calc_flag
_atom_site_refinement_flags
Pd1 Pd 0.653895(13) 0.133895(6) 0.629647(6) 0.01107(4) Uani 1 1 d .
N1 N 0.68772(16) 0.04907(7) 0.55788(7) 0.0133(2) Uani 1 1 d .
N2 N 0.80538(16) 0.08005(7) 0.72646(7) 0.0132(2) Uani 1 1 d .
N3 N 0.51104(17) 0.23350(7) 0.73787(8) 0.0172(3) Uani 1 1 d .
N4 N 0.73378(17) 0.27421(7) 0.70448(8) 0.0155(2) Uani 1 1 d .
O1 O 0.85006(17) 0.14389(7) 0.41359(8) 0.0274(3) Uani 1 1 d .
O2 O 1.03834(15) 0.09781(6) 0.67141(7) 0.0203(2) Uani 1 1 d .
O3 O 0.63700(14) -0.01755(6) 0.77474(7) 0.0182(2) Uani 1 1 d .
O4 O 0.70086(16) 0.08707(6) 0.85653(7) 0.0218(2) Uani 1 1 d .
S1 S 0.75319(5) 0.038989(19) 0.80137(2) 0.01331(7) Uani 1 1 d .
C1 C 0.68265(19) -0.01690(8) 0.58595(9) 0.0150(3) Uani 1 1 d .
H1 H 0.6413 -0.0241 0.6336 0.018 Uiso 1 1 calc R
C2 C 0.7354(2) -0.07474(8) 0.54809(10) 0.0174(3) Uani 1 1 d .
H2 H 0.7308 -0.1206 0.5696 0.021 Uiso 1 1 calc R
C3 C 0.7952(2) -0.06474(8) 0.47840(10) 0.0188(3) Uani 1 1 d .
H3 H 0.8316 -0.1036 0.4512 0.023 Uiso 1 1 calc R
C4 C 0.8007(2) 0.00303(9) 0.44917(10) 0.0178(3) Uani 1 1 d .
H4 H 0.8413 0.0114 0.4016 0.021 Uiso 1 1 calc R
C5 C 0.74609(18) 0.05870(8) 0.49038(9) 0.0145(3) Uani 1 1 d .
C6 C 0.7488(2) 0.13160(8) 0.45616(9) 0.0168(3) Uani 1 1 d .
C7 C 0.61614(19) 0.18303(8) 0.46603(9) 0.0152(3) Uani 1 1 d .
C8 C 0.54493(19) 0.18770(8) 0.53469(9) 0.0138(3) Uani 1 1 d .
C9 C 0.4119(2) 0.23526(8) 0.53190(9) 0.0166(3) Uani 1 1 d .
H9 H 0.3614 0.2403 0.5772 0.020 Uiso 1 1 calc R
C10 C 0.3518(2) 0.27525(9) 0.46475(10) 0.0204(3) Uani 1 1 d .
H10 H 0.2583 0.3054 0.4640 0.024 Uiso 1 1 calc R
C11 C 0.4275(2) 0.27144(9) 0.39856(10) 0.0230(3) Uani 1 1 d .
H11 H 0.3886 0.2999 0.3533 0.028 Uiso 1 1 calc R
C12 C 0.5597(2) 0.22578(9) 0.39957(10) 0.0208(3) Uani 1 1 d .
H12 H 0.6131 0.2232 0.3550 0.025 Uiso 1 1 calc R
C13 C 0.97102(19) 0.07149(8) 0.72247(9) 0.0147(3) Uani 1 1 d .
C14 C 1.0604(2) 0.02612(8) 0.78842(9) 0.0170(3) Uani 1 1 d .
C15 C 1.2273(2) 0.00579(10) 0.80243(11) 0.0232(3) Uani 1 1 d .
H15 H 1.2995 0.0192 0.7674 0.028 Uiso 1 1 calc R
C16 C 1.2852(2) -0.03477(11) 0.86926(13) 0.0306(4) Uani 1 1 d .
H16 H 1.3990 -0.0494 0.8802 0.037 Uiso 1 1 calc R
C17 C 1.1793(2) -0.05429(11) 0.92056(12) 0.0309(4) Uani 1 1 d .
H17 H 1.2227 -0.0813 0.9664 0.037 Uiso 1 1 calc R
C18 C 1.0109(2) -0.03502(10) 0.90591(11) 0.0250(4) Uani 1 1 d .
H18 H 0.9378 -0.0488 0.9403 0.030 Uiso 1 1 calc R
C19 C 0.95528(19) 0.00519(8) 0.83896(9) 0.0171(3) Uani 1 1 d .
C20 C 0.63025(19) 0.21808(8) 0.69526(8) 0.0132(3) Uani 1 1 d .
C21 C 0.5394(2) 0.29924(9) 0.77291(10) 0.0215(3) Uani 1 1 d .
H21 H 0.4735 0.3218 0.8058 0.026 Uiso 1 1 calc R
C22 C 0.6784(2) 0.32495(9) 0.75128(10) 0.0206(3) Uani 1 1 d .
H22 H 0.7289 0.3694 0.7654 0.025 Uiso 1 1 calc R
C23 C 0.3709(2) 0.18741(10) 0.74479(12) 0.0272(4) Uani 1 1 d .
H23A H 0.3015 0.2098 0.7787 0.041 Uiso 1 1 calc R
H23B H 0.4138 0.1425 0.7683 0.041 Uiso 1 1 calc R
H23C H 0.3033 0.1790 0.6920 0.041 Uiso 1 1 calc R
C24 C 0.8750(2) 0.28184(9) 0.66367(10) 0.0197(3) Uani 1 1 d .
H24A H 0.9088 0.2349 0.6472 0.024 Uiso 1 1 calc R
H24B H 0.9714 0.3025 0.7005 0.024 Uiso 1 1 calc R
C25 C 0.8289(2) 0.32893(9) 0.59077(10) 0.0208(3) Uani 1 1 d .
H25A H 0.7152 0.3163 0.5622 0.025 Uiso 1 1 calc R
H25B H 0.8260 0.3785 0.6082 0.025 Uiso 1 1 calc R
C26 C 0.9511(2) 0.32244(11) 0.53424(11) 0.0284(4) Uani 1 1 d .
H26A H 0.9473 0.2739 0.5129 0.034 Uiso 1 1 calc R
H26B H 1.0663 0.3316 0.5633 0.034 Uiso 1 1 calc R
C27 C 0.9075(3) 0.37452(14) 0.46606(13) 0.0420(6) Uani 1 1 d .
H27A H 0.9877 0.3696 0.4303 0.063 Uiso 1 1 calc R
H27B H 0.9127 0.4226 0.4872 0.063 Uiso 1 1 calc R
H27C H 0.7942 0.3649 0.4368 0.063 Uiso 1 1 calc R

loop_
_atom_site_aniso_label
_atom_site_aniso_U_11
_atom_site_aniso_U_22
_atom_site_aniso_U_33
_atom_site_aniso_U_23
_atom_site_aniso_U_13
_atom_site_aniso_U_12
Pd1 0.01277(6) 0.01013(5) 0.01053(5) -0.00046(4) 0.00278(4) 0.00041(4)
N1 0.0129(6) 0.0126(6) 0.0140(6) -0.0017(4) 0.0020(4) 0.0000(4)
N2 0.0129(6) 0.0141(6) 0.0126(6) 0.0019(4) 0.0027(4) 0.0004(4)
N3 0.0198(6) 0.0167(6) 0.0165(6) -0.0010(5) 0.0076(5) 0.0010(5)
N4 0.0197(6) 0.0140(6) 0.0133(6) -0.0019(5) 0.0047(5) -0.0007(5)
O1 0.0294(7) 0.0265(7) 0.0314(7) 0.0072(5) 0.0187(6) 0.0030(5)
O2 0.0185(5) 0.0248(6) 0.0194(5) 0.0051(5) 0.0080(4) -0.0001(5)
O3 0.0164(5) 0.0175(5) 0.0211(6) 0.0003(4) 0.0048(4) -0.0041(4)
O4 0.0256(6) 0.0231(6) 0.0196(6) -0.0049(5) 0.0113(5) -0.0002(5)
S1 0.01333(16) 0.01443(16) 0.01301(16) 0.00014(12) 0.00459(12) -0.00045(12)
C1 0.0165(7) 0.0144(7) 0.0141(7) -0.0013(5) 0.0024(5) -0.0015(5)
C2 0.0172(7) 0.0140(7) 0.0202(7) -0.0015(6) 0.0013(6) 0.0001(5)
C3 0.0173(7) 0.0167(7) 0.0227(8) -0.0063(6) 0.0046(6) 0.0008(6)
C4 0.0159(7) 0.0199(7) 0.0187(7) -0.0038(6) 0.0059(6) 0.0005(6)
C5 0.0119(6) 0.0166(7) 0.0149(7) -0.0014(5) 0.0026(5) 0.0000(5)
C6 0.0176(7) 0.0173(7) 0.0160(7) 0.0000(6) 0.0048(5) -0.0005(6)
C7 0.0181(7) 0.0126(6) 0.0150(7) 0.0000(5) 0.0030(5) -0.0007(5)
C8 0.0157(7) 0.0111(6) 0.0139(6) -0.0006(5) 0.0011(5) -0.0012(5)
C9 0.0182(7) 0.0151(7) 0.0163(7) -0.0024(5) 0.0024(6) 0.0015(5)
C10 0.0222(8) 0.0160(7) 0.0210(8) -0.0022(6) -0.0010(6) 0.0048(6)
C11 0.0313(9) 0.0184(8) 0.0173(7) 0.0032(6) -0.0004(6) 0.0042(7)
C12 0.0283(9) 0.0188(7) 0.0155(7) 0.0018(6) 0.0050(6) 0.0004(6)
C13 0.0149(7) 0.0152(7) 0.0144(6) -0.0009(5) 0.0034(5) 0.0002(5)
C14 0.0163(7) 0.0165(7) 0.0180(7) 0.0027(6) 0.0029(6) 0.0007(5)
C15 0.0164(7) 0.0255(8) 0.0280(9) 0.0047(7) 0.0047(6) 0.0013(6)
C16 0.0171(8) 0.0308(10) 0.0421(11) 0.0119(8) 0.0010(7) 0.0045(7)
C17 0.0241(9) 0.0328(10) 0.0336(10) 0.0169(8) -0.0005(7) 0.0022(7)
C18 0.0231(8) 0.0276(9) 0.0238(8) 0.0097(7) 0.0030(7) -0.0017(7)
C19 0.0151(7) 0.0181(7) 0.0177(7) 0.0028(6) 0.0017(6) 0.0002(6)
C20 0.0165(7) 0.0131(6) 0.0103(6) 0.0015(5) 0.0033(5) 0.0013(5)
C21 0.0302(9) 0.0187(8) 0.0171(7) -0.0046(6) 0.0082(6) 0.0050(6)
C22 0.0286(8) 0.0156(7) 0.0180(7) -0.0048(6) 0.0051(6) 0.0012(6)
C23 0.0250(9) 0.0278(9) 0.0335(10) -0.0010(7) 0.0173(7) -0.0037(7)
C24 0.0183(7) 0.0180(7) 0.0243(8) -0.0007(6) 0.0081(6) -0.0026(6)
C25 0.0213(8) 0.0215(8) 0.0210(8) -0.0015(6) 0.0073(6) -0.0043(6)
C26 0.0272(9) 0.0350(10) 0.0262(9) -0.0058(8) 0.0129(7) -0.0094(8)
C27 0.0316(11) 0.0719(17) 0.0236(10) 0.0086(10) 0.0080(8) -0.0128(10)

loop_
_atom_type_symbol
_atom_type_description
_atom_type_scat_dispersion_real
_atom_type_scat_dispersion_imag
_atom_type_scat_source
C C 0.0033 0.0016 'International Tables Vol C Tables 4.2.6.8 and 6.1.1.4'
H H 0.0000 0.0000 'International Tables Vol C Tables 4.2.6.8 and 6.1.1.4'
N N 0.0061 0.0033 'International Tables Vol C Tables 4.2.6.8 and 6.1.1.4'
O O 0.0106 0.0060 'International Tables Vol C Tables 4.2.6.8 and 6.1.1.4'
Pd Pd -0.9988 1.0072 'International Tables Vol C Tables 4.2.6.8 and 6.1.1.4'
S S 0.1246 0.1234 'International Tables Vol C Tables 4.2.6.8 and 6.1.1.4'

loop_
_geom_angle_atom_site_label_1
_geom_angle_atom_site_label_2
_geom_angle_atom_site_label_3
_geom_angle
C8 Pd1 C20 88.58(6)
C8 Pd1 N1 90.05(6)
C20 Pd1 N1 176.78(6)
C8 Pd1 N2 171.44(6)
C20 Pd1 N2 92.73(5)
N1 Pd1 N2 88.20(5)
C5 N1 C1 118.34(13)
C5 N1 Pd1 120.86(10)
C1 N1 Pd1 119.56(10)
C13 N2 S1 112.80(10)
C13 N2 Pd1 116.50(10)
S1 N2 Pd1 130.32(7)
C20 N3 C21 110.63(14)
C20 N3 C23 124.35(14)
C21 N3 C23 125.01(14)
C20 N4 C22 110.79(13)
C20 N4 C24 123.47(13)
C22 N4 C24 125.49(14)
O4 S1 O3 115.06(7)
O4 S1 N2 111.70(7)
O3 S1 N2 110.99(7)
O4 S1 C19 111.12(8)
O3 S1 C19 110.63(7)
N2 S1 C19 95.73(7)
N1 C1 C2 122.51(14)
C1 C2 C3 119.08(15)
C4 C3 C2 118.71(14)
C3 C4 C5 119.14(15)
N1 C5 C4 122.22(14)
N1 C5 C6 119.65(13)
C4 C5 C6 118.11(14)
O1 C6 C7 121.80(15)
O1 C6 C5 118.05(14)
C7 C6 C5 119.65(13)
C12 C7 C8 121.30(14)
C12 C7 C6 114.81(14)
C8 C7 C6 123.83(14)
C9 C8 C7 116.56(14)
C9 C8 Pd1 125.55(11)
C7 C8 Pd1 117.63(11)
C10 C9 C8 121.90(15)
C9 C10 C11 120.52(15)
C12 C11 C10 119.07(15)
C11 C12 C7 120.56(16)
O2 C13 N2 124.28(14)
O2 C13 C14 123.89(14)
N2 C13 C14 111.83(13)
C19 C14 C15 120.66(15)
C19 C14 C13 111.70(14)
C15 C14 C13 127.64(15)
C16 C15 C14 117.78(16)
C15 C16 C17 121.08(17)
C16 C17 C18 121.29(17)
C19 C18 C17 116.83(16)
C18 C19 C14 122.34(15)
C18 C19 S1 129.76(13)
C14 C19 S1 107.90(11)
N4 C20 N3 105.08(13)
N4 C20 Pd1 125.32(11)
N3 C20 Pd1 129.58(11)
C22 C21 N3 106.66(14)
C21 C22 N4 106.82(14)
N4 C24 C25 110.96(13)
C26 C25 C24 112.79(15)
C25 C26 C27 110.68(17)

loop_
_geom_bond_atom_site_label_1
_geom_bond_atom_site_label_2
_geom_bond_distance
Pd1 C8 1.9851(15)
Pd1 C20 1.9854(15)
Pd1 N1 2.0772(13)
Pd1 N2 2.1335(12)
N1 C5 1.3443(19)
N1 C1 1.3458(19)
N2 C13 1.3705(19)
N2 S1 1.6266(13)
N3 C20 1.3514(19)
N3 C21 1.386(2)
N3 C23 1.459(2)
N4 C20 1.349(2)
N4 C22 1.383(2)
N4 C24 1.460(2)
O1 C6 1.221(2)
O2 C13 1.2237(19)
O3 S1 1.4461(12)
O4 S1 1.4361(12)
S1 C19 1.7684(16)
C1 C2 1.385(2)
C2 C3 1.386(2)
C3 C4 1.385(2)
C4 C5 1.390(2)
C5 C6 1.506(2)
C6 C7 1.488(2)
C7 C12 1.405(2)
C7 C8 1.410(2)
C8 C9 1.403(2)
C9 C10 1.390(2)
C10 C11 1.392(2)
C11 C12 1.378(2)
C13 C14 1.497(2)
C14 C19 1.385(2)
C14 C15 1.387(2)
C15 C16 1.388(3)
C16 C17 1.392(3)
C17 C18 1.393(3)
C18 C19 1.383(2)
C21 C22 1.346(3)
C24 C25 1.526(2)
C25 C26 1.518(2)
C26 C27 1.522(3)
